data_7127817
loop_
_publ_author_name
'de Bruin-Dickason, Caspar N'
'Rosengarten, Christopher A.'
'Deacon, Glen B.'
'Jones, Cameron'

_publ_section_title
;
 Enantiopure dimagnesium(i) and magnesium(ii) hydride complexes
 incorporating chiral amidinate or \b-diketiminate ligands.
;
_journal_issue 13
_journal_name_full 'Chemical communications (Cambridge, England)'
_journal_page_first 1599
_journal_page_last 1602
_journal_paper_doi 10.1039/d0cc07947b
_journal_volume 57
_journal_year 2021
_chemical_formula_sum 'C46 H46 N2'
_chemical_formula_weight 626.85
_space_group_crystal_system monoclinic
_space_group_IT_number 4
_space_group_name_Hall 'P 2yb'
_space_group_name_H-M_alt 'P 1 21 1'
_atom_sites_solution_hydrogens geom
_audit_creation_method SHELXL-2016/6
_audit_update_record
;
2020-12-03 deposited with the CCDC.	2021-01-12 downloaded from the CCDC.
;
_cell_angle_alpha 90
_cell_angle_beta 96.752(2)
_cell_angle_gamma 90
_cell_formula_units_Z 4
_cell_length_a 17.0430(10)
_cell_length_b 10.6510(7)
_cell_length_c 20.5830(13)
_cell_measurement_reflns_used 3937
_cell_measurement_temperature 123(2)
_cell_measurement_theta_max 25.72
_cell_measurement_theta_min 2.20
_cell_volume 3710.4(4)
_computing_cell_refinement 'CrysAlisPro 1.171.39.46 (Rigaku OD, 2018)'
_computing_data_collection 'CrysAlisPro 1.171.39.46 (Rigaku OD, 2018)'
_computing_data_reduction 'CrysAlisPro 1.171.39.46 (Rigaku OD, 2018)'
_computing_molecular_graphics xseed
_computing_publication_material Ciftab
_computing_structure_refinement 'SHELXL-2016/6 (Sheldrick, 2016)'
_computing_structure_solution 'SHELXT 2014/5 (Sheldrick, 2014)'
_diffrn_ambient_temperature 123(2)
_diffrn_measured_fraction_theta_full 0.997
_diffrn_measured_fraction_theta_max 0.997
_diffrn_measurement_device_type 'XtaLAB Synergy, Dualflex, HyPix'
_diffrn_radiation_type MoK\a
_diffrn_radiation_wavelength 0.71073
_diffrn_reflns_av_R_equivalents 0.0755
_diffrn_reflns_av_unetI/netI 0.1409
_diffrn_reflns_Laue_measured_fraction_full 0.997
_diffrn_reflns_Laue_measured_fraction_max 0.997
_diffrn_reflns_limit_h_max 14
_diffrn_reflns_limit_h_min -20
_diffrn_reflns_limit_k_max 12
_diffrn_reflns_limit_k_min -12
_diffrn_reflns_limit_l_max 24
_diffrn_reflns_limit_l_min -24
_diffrn_reflns_number 34525
_diffrn_reflns_point_group_measured_fraction_full 0.994
_diffrn_reflns_point_group_measured_fraction_max 0.993
_diffrn_reflns_theta_full 25.242
_diffrn_reflns_theta_max 25.500
_diffrn_reflns_theta_min 2.918
_diffrn_source 'micro-focus sealed X-ray tube'
_exptl_absorpt_coefficient_mu 0.064
_exptl_absorpt_correction_T_max 0.7453
_exptl_absorpt_correction_T_min 0.6884
_exptl_absorpt_correction_type multi-scan
_exptl_absorpt_process_details
;
CrysAlisPro 1.171.39.46 (Rigaku Oxford Diffraction, 2018)
Empirical absorption correction using spherical harmonics,
 implemented in SCALE3 ABSPACK scaling algorithm.
;
_exptl_crystal_colour colorless
_exptl_crystal_density_diffrn 1.122
_exptl_crystal_description block
_exptl_crystal_F_000 1344
_exptl_crystal_size_max 0.200
_exptl_crystal_size_mid 0.100
_exptl_crystal_size_min 0.040
_refine_diff_density_max 0.229
_refine_diff_density_min -0.260
_refine_diff_density_rms 0.051
_refine_ls_abs_structure_details
;
 Flack x determined using 2475 quotients [(I+)-(I-)]/[(I+)+(I-)]
 (Parsons, Flack and Wagner, Acta Cryst. B69 (2013) 249-259).
;
_refine_ls_abs_structure_Flack -1.6(10)
_refine_ls_extinction_method none
_refine_ls_goodness_of_fit_ref 1.061
_refine_ls_hydrogen_treatment constr
_refine_ls_matrix_type full
_refine_ls_number_parameters 875
_refine_ls_number_reflns 13709
_refine_ls_number_restraints 1
_refine_ls_restrained_S_all 1.061
_refine_ls_R_factor_all 0.1414
_refine_ls_R_factor_gt 0.0683
_refine_ls_shift/su_max 0.000
_refine_ls_shift/su_mean 0.000
_refine_ls_structure_factor_coef Fsqd
_refine_ls_weighting_details 'w=1/[\s^2^(Fo^2^)+(0.0393P)^2^+0.1744P] where P=(Fo^2^+2Fc^2^)/3'
_refine_ls_weighting_scheme calc
_refine_ls_wR_factor_gt 0.1094
_refine_ls_wR_factor_ref 0.1334
_reflns_Friedel_coverage 0.883
_reflns_Friedel_fraction_full 0.991
_reflns_Friedel_fraction_max 0.989
_reflns_number_gt 8312
_reflns_number_total 13709
_reflns_threshold_expression 'I > 2\s(I)'
_cod_data_source_file d0cc07947b2.cif
_cod_data_source_block Cj1472
_cod_depositor_comments 'Adding full bibliography for 7127812--7127817.cif.'
_cod_original_sg_symbol_H-M 'P 21'
_cod_database_code 7127817
_shelx_shelxl_version_number 2016/6
_shelx_space_group_comment
;
The symmetry employed for this shelxl refinement is uniquely defined
by the following loop, which should always be used as a source of
symmetry information in preference to the above space-group names.
They are only intended as comments.
;
_shelx_estimated_absorpt_t_min 0.987
_shelx_estimated_absorpt_t_max 0.997

loop_
_space_group_symop_operation_xyz
'x, y, z'
'-x, y+1/2, -z'

loop_
_atom_site_label
_atom_site_type_symbol
_atom_site_fract_x
_atom_site_fract_y
_atom_site_fract_z
_atom_site_U_iso_or_equiv
_atom_site_adp_type
_atom_site_occupancy
_atom_site_site_symmetry_order
_atom_site_calc_flag
_atom_site_refinement_flags_posn
_atom_site_refinement_flags_adp
_atom_site_refinement_flags_occupancy
_atom_site_disorder_assembly
_atom_site_disorder_group
N1 N 0.1284(2) 0.7199(4) 0.4613(2) 0.0311(12) Uani 1 1 d . . . . .
H1 H 0.090188 0.675822 0.439663 0.037 Uiso 1 1 calc R U . . .
C1 C 0.1205(3) 0.8559(5) 0.4649(3) 0.0277(14) Uani 1 1 d . . . . .
H1A H 0.172298 0.894082 0.457398 0.033 Uiso 1 1 calc R U . . .
N2 N 0.2435(2) 0.7280(4) 0.5259(2) 0.0203(11) Uani 1 1 d . . . . .
C2 C 0.0582(3) 0.8995(6) 0.4093(3) 0.0373(17) Uani 1 1 d . . . . .
H2A H 0.075693 0.877715 0.367037 0.056 Uiso 1 1 calc R U . . .
H2B H 0.051381 0.990604 0.411924 0.056 Uiso 1 1 calc R U . . .
H2C H 0.007778 0.857761 0.413527 0.056 Uiso 1 1 calc R U . . .
N3 N 0.1837(3) 0.3862(4) -0.0254(2) 0.0296(12) Uani 1 1 d . . . . .
H3 H 0.144635 0.411996 -0.054047 0.035 Uiso 1 1 calc R U . . .
C3 C 0.0994(3) 0.9029(6) 0.5303(3) 0.0328(16) Uani 1 1 d . . . . .
N4 N 0.2004(2) 0.2562(4) 0.0692(2) 0.0189(11) Uani 1 1 d . . . . .
C4 C 0.0619(3) 0.8286(7) 0.5724(3) 0.0445(18) Uani 1 1 d . . . . .
H4 H 0.049879 0.743473 0.561718 0.053 Uiso 1 1 calc R U . . .
C5 C 0.0415(4) 0.8809(8) 0.6318(3) 0.059(2) Uani 1 1 d . . . . .
H5 H 0.015635 0.830726 0.660890 0.071 Uiso 1 1 calc R U . . .
C6 C 0.0592(5) 1.0031(10) 0.6468(4) 0.068(3) Uani 1 1 d . . . . .
H6 H 0.046284 1.036985 0.686940 0.082 Uiso 1 1 calc R U . . .
C7 C 0.0955(4) 1.0783(8) 0.6047(4) 0.063(2) Uani 1 1 d . . . . .
H7 H 0.106058 1.164059 0.614972 0.076 Uiso 1 1 calc R U . . .
C8 C 0.1164(4) 1.0280(7) 0.5474(3) 0.0470(19) Uani 1 1 d . . . . .
H8 H 0.142815 1.079144 0.519093 0.056 Uiso 1 1 calc R U . . .
C9 C 0.1944(3) 0.6586(5) 0.4913(3) 0.0233(14) Uani 1 1 d . . . . .
C10 C 0.1942(3) 0.5161(5) 0.4776(3) 0.0293(14) Uani 1 1 d . . . . .
C11 C 0.1891(4) 0.4925(6) 0.4033(3) 0.0419(18) Uani 1 1 d . . . . .
H11A H 0.139418 0.527119 0.381742 0.063 Uiso 1 1 calc R U . . .
H11B H 0.190797 0.402006 0.395035 0.063 Uiso 1 1 calc R U . . .
H11C H 0.233699 0.533437 0.385976 0.063 Uiso 1 1 calc R U . . .
C12 C 0.1219(3) 0.4583(6) 0.5042(3) 0.0426(17) Uani 1 1 d . . . . .
H12A H 0.123536 0.477480 0.550868 0.064 Uiso 1 1 calc R U . . .
H12B H 0.122285 0.367073 0.498021 0.064 Uiso 1 1 calc R U . . .
H12C H 0.073545 0.493446 0.480526 0.064 Uiso 1 1 calc R U . . .
C13 C 0.2668(3) 0.4503(5) 0.5116(3) 0.0357(16) Uani 1 1 d . . . . .
H13A H 0.313945 0.480383 0.493382 0.054 Uiso 1 1 calc R U . . .
H13B H 0.261531 0.359513 0.504883 0.054 Uiso 1 1 calc R U . . .
H13C H 0.271766 0.468740 0.558601 0.054 Uiso 1 1 calc R U . . .
C14 C 0.3186(3) 0.7049(5) 0.5601(2) 0.0187(12) Uani 1 1 d . . . . .
C15 C 0.3862(3) 0.7133(5) 0.5266(2) 0.0195(12) Uani 1 1 d . . . . .
C16 C 0.4607(3) 0.7090(5) 0.5629(2) 0.0224(13) Uani 1 1 d . . . . .
H16 H 0.506336 0.712969 0.540590 0.027 Uiso 1 1 calc R U . . .
C17 C 0.4703(3) 0.6990(5) 0.6309(2) 0.0217(13) Uani 1 1 d . . . . .
C18 C 0.4029(3) 0.6955(5) 0.6623(2) 0.0228(13) Uani 1 1 d . . . . .
H18 H 0.408507 0.692273 0.708734 0.027 Uiso 1 1 calc R U . . .
C19 C 0.3273(3) 0.6965(5) 0.6284(2) 0.0204(13) Uani 1 1 d . . . . .
C20 C 0.5520(3) 0.6972(6) 0.6682(3) 0.0345(15) Uani 1 1 d . . . . .
H20A H 0.583481 0.765799 0.652859 0.052 Uiso 1 1 calc R U . . .
H20B H 0.577544 0.616800 0.661034 0.052 Uiso 1 1 calc R U . . .
H20C H 0.548084 0.707995 0.715012 0.052 Uiso 1 1 calc R U . . .
C21 C 0.3760(3) 0.7293(5) 0.4523(2) 0.0205(13) Uani 1 1 d . . . . .
H21 H 0.340426 0.659723 0.434390 0.025 Uiso 1 1 calc R U . . .
C22 C 0.3350(3) 0.8506(5) 0.4291(2) 0.0216(13) Uani 1 1 d . . . . .
C23 C 0.3422(3) 0.9587(6) 0.4667(3) 0.0354(16) Uani 1 1 d . . . . .
H23 H 0.372515 0.956787 0.508503 0.042 Uiso 1 1 calc R U . . .
C24 C 0.3061(4) 1.0697(6) 0.4444(3) 0.0421(17) Uani 1 1 d . . . . .
H24 H 0.311430 1.142707 0.471056 0.051 Uiso 1 1 calc R U . . .
C25 C 0.2624(3) 1.0745(7) 0.3837(3) 0.0429(17) Uani 1 1 d . . . . .
H25 H 0.237920 1.150577 0.368192 0.051 Uiso 1 1 calc R U . . .
C26 C 0.2547(3) 0.9675(7) 0.3458(3) 0.0365(16) Uani 1 1 d . . . . .
H26 H 0.224653 0.970001 0.303953 0.044 Uiso 1 1 calc R U . . .
C27 C 0.2907(3) 0.8558(6) 0.3684(3) 0.0299(15) Uani 1 1 d . . . . .
H27 H 0.284783 0.782564 0.341951 0.036 Uiso 1 1 calc R U . . .
C28 C 0.4538(3) 0.7115(6) 0.4230(2) 0.0269(14) Uani 1 1 d . . . . .
C29 C 0.4793(3) 0.5917(7) 0.4093(3) 0.0331(15) Uani 1 1 d . . . . .
H29 H 0.446675 0.521752 0.416241 0.040 Uiso 1 1 calc R U . . .
C30 C 0.5508(4) 0.5716(8) 0.3858(3) 0.047(2) Uani 1 1 d . . . . .
H30 H 0.566465 0.488917 0.375730 0.057 Uiso 1 1 calc R U . . .
C31 C 0.5994(4) 0.6716(9) 0.3769(3) 0.058(2) Uani 1 1 d . . . . .
H31 H 0.649068 0.658087 0.361455 0.069 Uiso 1 1 calc R U . . .
C32 C 0.5759(4) 0.7916(8) 0.3905(3) 0.048(2) Uani 1 1 d . . . . .
H32 H 0.609462 0.860551 0.384041 0.058 Uiso 1 1 calc R U . . .
C33 C 0.5028(3) 0.8129(7) 0.4140(3) 0.0384(17) Uani 1 1 d . . . . .
H33 H 0.486944 0.895784 0.423503 0.046 Uiso 1 1 calc R U . . .
C34 C 0.2546(3) 0.6940(5) 0.6647(2) 0.0208(13) Uani 1 1 d . . . . .
H34 H 0.210014 0.727595 0.633656 0.025 Uiso 1 1 calc R U . . .
C35 C 0.2296(3) 0.5636(5) 0.6842(3) 0.0217(13) Uani 1 1 d . . . . .
C36 C 0.2840(3) 0.4683(5) 0.7019(3) 0.0247(14) Uani 1 1 d . . . . .
H36 H 0.338449 0.481395 0.698238 0.030 Uiso 1 1 calc R U . . .
C37 C 0.2587(3) 0.3538(6) 0.7248(3) 0.0327(15) Uani 1 1 d . . . . .
H37 H 0.296456 0.289935 0.737215 0.039 Uiso 1 1 calc R U . . .
C38 C 0.1804(4) 0.3317(6) 0.7298(3) 0.0376(16) Uani 1 1 d . . . . .
H38 H 0.164001 0.253820 0.746220 0.045 Uiso 1 1 calc R U . . .
C39 C 0.1258(4) 0.4242(6) 0.7108(3) 0.0381(17) Uani 1 1 d . . . . .
H39 H 0.071253 0.409040 0.713036 0.046 Uiso 1 1 calc R U . . .
C40 C 0.1501(3) 0.5392(6) 0.6884(3) 0.0325(15) Uani 1 1 d . . . . .
H40 H 0.111837 0.602138 0.675719 0.039 Uiso 1 1 calc R U . . .
C41 C 0.2636(3) 0.7834(5) 0.7235(3) 0.0241(14) Uani 1 1 d . . . . .
C42 C 0.2778(4) 0.7420(6) 0.7872(3) 0.0419(17) Uani 1 1 d . . . . .
H42 H 0.282018 0.654419 0.795606 0.050 Uiso 1 1 calc R U . . .
C43 C 0.2861(4) 0.8255(7) 0.8394(3) 0.055(2) Uani 1 1 d . . . . .
H43 H 0.296069 0.794984 0.883001 0.066 Uiso 1 1 calc R U . . .
C44 C 0.2800(4) 0.9517(8) 0.8280(4) 0.056(2) Uani 1 1 d . . . . .
H44 H 0.285342 1.009658 0.863328 0.067 Uiso 1 1 calc R U . . .
C45 C 0.2660(4) 0.9933(7) 0.7649(5) 0.065(2) Uani 1 1 d . . . . .
H45 H 0.262165 1.080978 0.756684 0.078 Uiso 1 1 calc R U . . .
C46 C 0.2574(4) 0.9107(6) 0.7129(4) 0.0480(19) Uani 1 1 d . . . . .
H46 H 0.247213 0.941939 0.669535 0.058 Uiso 1 1 calc R U . . .
C47 C 0.2580(3) 0.4561(5) -0.0240(3) 0.0245(14) Uani 1 1 d . . . . .
H47 H 0.297226 0.418235 0.010448 0.029 Uiso 1 1 calc R U . . .
C48 C 0.2898(4) 0.4420(6) -0.0900(3) 0.0383(16) Uani 1 1 d . . . . .
H48A H 0.299428 0.353020 -0.098191 0.057 Uiso 1 1 calc R U . . .
H48B H 0.339329 0.488901 -0.089346 0.057 Uiso 1 1 calc R U . . .
H48C H 0.250962 0.474992 -0.124662 0.057 Uiso 1 1 calc R U . . .
C49 C 0.2492(3) 0.5943(5) -0.0080(2) 0.0199(12) Uani 1 1 d . . . . .
C50 C 0.1825(3) 0.6618(5) -0.0307(3) 0.0277(15) Uani 1 1 d . . . . .
H50 H 0.139139 0.620565 -0.055051 0.033 Uiso 1 1 calc R U . . .
C51 C 0.1782(3) 0.7906(5) -0.0180(3) 0.0313(15) Uani 1 1 d . . . . .
H51 H 0.132352 0.836786 -0.034182 0.038 Uiso 1 1 calc R U . . .
C52 C 0.2398(3) 0.8496(5) 0.0174(3) 0.0287(14) Uani 1 1 d . . . . .
H52 H 0.236859 0.937026 0.025923 0.034 Uiso 1 1 calc R U . . .
C53 C 0.3065(3) 0.7830(6) 0.0410(3) 0.0321(15) Uani 1 1 d . . . . .
H53 H 0.349351 0.824439 0.065885 0.038 Uiso 1 1 calc R U . . .
C54 C 0.3110(3) 0.6555(5) 0.0285(3) 0.0256(14) Uani 1 1 d . . . . .
H54 H 0.356914 0.609784 0.045055 0.031 Uiso 1 1 calc R U . . .
C55 C 0.1676(3) 0.2857(5) 0.0123(3) 0.0204(13) Uani 1 1 d . . . . .
C56 C 0.1008(3) 0.2026(5) -0.0205(3) 0.0245(13) Uani 1 1 d . . . . .
C57 C 0.0278(3) 0.2840(6) -0.0425(4) 0.055(2) Uani 1 1 d . . . . .
H57A H 0.015041 0.335600 -0.005701 0.082 Uiso 1 1 calc R U . . .
H57B H -0.017212 0.229654 -0.057174 0.082 Uiso 1 1 calc R U . . .
H57C H 0.039056 0.338689 -0.078547 0.082 Uiso 1 1 calc R U . . .
C58 C 0.1300(4) 0.1381(6) -0.0797(3) 0.0456(19) Uani 1 1 d . . . . .
H58A H 0.143029 0.201779 -0.111097 0.068 Uiso 1 1 calc R U . . .
H58B H 0.088479 0.082878 -0.100673 0.068 Uiso 1 1 calc R U . . .
H58C H 0.177192 0.088267 -0.065276 0.068 Uiso 1 1 calc R U . . .
C59 C 0.0773(3) 0.1044(6) 0.0271(3) 0.0340(16) Uani 1 1 d . . . . .
H59A H 0.122811 0.050837 0.041245 0.051 Uiso 1 1 calc R U . . .
H59B H 0.034204 0.052925 0.005500 0.051 Uiso 1 1 calc R U . . .
H59C H 0.059608 0.146219 0.065227 0.051 Uiso 1 1 calc R U . . .
C60 C 0.2573(3) 0.3278(5) 0.1086(2) 0.0160(12) Uani 1 1 d . . . . .
C61 C 0.2335(3) 0.4299(5) 0.1456(2) 0.0194(13) Uani 1 1 d . . . . .
C62 C 0.2901(3) 0.4933(5) 0.1873(3) 0.0248(14) Uani 1 1 d . . . . .
H62 H 0.274089 0.562691 0.211627 0.030 Uiso 1 1 calc R U . . .
C63 C 0.3693(3) 0.4587(5) 0.1947(3) 0.0273(14) Uani 1 1 d . . . . .
C64 C 0.3903(3) 0.3530(5) 0.1618(3) 0.0225(13) Uani 1 1 d . . . . .
H64 H 0.443618 0.325412 0.168070 0.027 Uiso 1 1 calc R U . . .
C65 C 0.3355(3) 0.2856(5) 0.1198(2) 0.0200(13) Uani 1 1 d . . . . .
C66 C 0.4291(3) 0.5326(6) 0.2393(3) 0.0392(17) Uani 1 1 d . . . . .
H66A H 0.476041 0.480741 0.251393 0.059 Uiso 1 1 calc R U . . .
H66B H 0.405933 0.556632 0.278914 0.059 Uiso 1 1 calc R U . . .
H66C H 0.444024 0.608234 0.216659 0.059 Uiso 1 1 calc R U . . .
C67 C 0.3603(3) 0.1669(5) 0.0863(2) 0.0197(13) Uani 1 1 d . . . . .
H67 H 0.310153 0.122017 0.070292 0.024 Uiso 1 1 calc R U . . .
C68 C 0.4021(3) 0.1896(5) 0.0263(3) 0.0201(13) Uani 1 1 d . . . . .
C69 C 0.4451(3) 0.2973(5) 0.0170(3) 0.0270(14) Uani 1 1 d . . . . .
H69 H 0.447590 0.362425 0.048710 0.032 Uiso 1 1 calc R U . . .
C70 C 0.4847(3) 0.3116(6) -0.0379(3) 0.0321(15) Uani 1 1 d . . . . .
H70 H 0.514445 0.385704 -0.042970 0.038 Uiso 1 1 calc R U . . .
C71 C 0.4811(3) 0.2187(6) -0.0853(3) 0.0348(15) Uani 1 1 d . . . . .
H71 H 0.507486 0.229036 -0.123141 0.042 Uiso 1 1 calc R U . . .
C72 C 0.4385(3) 0.1108(6) -0.0766(3) 0.0324(15) Uani 1 1 d . . . . .
H72 H 0.436678 0.045755 -0.108318 0.039 Uiso 1 1 calc R U . . .
C73 C 0.3985(3) 0.0963(6) -0.0225(3) 0.0255(13) Uani 1 1 d . . . . .
H73 H 0.368302 0.022565 -0.018068 0.031 Uiso 1 1 calc R U . . .
C74 C 0.4058(3) 0.0789(5) 0.1352(3) 0.0233(13) Uani 1 1 d . . . . .
C75 C 0.4879(3) 0.0736(6) 0.1425(3) 0.0298(14) Uani 1 1 d . . . . .
H75 H 0.517099 0.125072 0.116354 0.036 Uiso 1 1 calc R U . . .
C76 C 0.5272(4) -0.0082(6) 0.1887(3) 0.0365(16) Uani 1 1 d . . . . .
H76 H 0.583275 -0.012667 0.193192 0.044 Uiso 1 1 calc R U . . .
C77 C 0.4858(4) -0.0819(6) 0.2276(3) 0.0371(17) Uani 1 1 d . . . . .
H77 H 0.513067 -0.137135 0.258718 0.045 Uiso 1 1 calc R U . . .
C78 C 0.4049(4) -0.0754(6) 0.2211(3) 0.0382(17) Uani 1 1 d . . . . .
H78 H 0.376092 -0.125546 0.248164 0.046 Uiso 1 1 calc R U . . .
C79 C 0.3648(4) 0.0042(5) 0.1751(3) 0.0304(15) Uani 1 1 d . . . . .
H79 H 0.308779 0.007654 0.170851 0.037 Uiso 1 1 calc R U . . .
C80 C 0.1457(3) 0.4624(5) 0.1418(3) 0.0209(13) Uani 1 1 d . . . . .
H80 H 0.125876 0.468965 0.094184 0.025 Uiso 1 1 calc R U . . .
C81 C 0.1286(3) 0.5893(5) 0.1724(3) 0.0205(13) Uani 1 1 d . . . . .
C82 C 0.1537(3) 0.6989(5) 0.1447(3) 0.0274(14) Uani 1 1 d . . . . .
H82 H 0.182999 0.693558 0.108240 0.033 Uiso 1 1 calc R U . . .
C83 C 0.1370(3) 0.8154(5) 0.1690(3) 0.0311(15) Uani 1 1 d . . . . .
H83 H 0.154745 0.889364 0.149475 0.037 Uiso 1 1 calc R U . . .
C84 C 0.0948(4) 0.8241(6) 0.2214(3) 0.0433(18) Uani 1 1 d . . . . .
H84 H 0.083030 0.904037 0.238373 0.052 Uiso 1 1 calc R U . . .
C85 C 0.0695(4) 0.7162(7) 0.2494(3) 0.061(2) Uani 1 1 d . . . . .
H85 H 0.039596 0.721863 0.285502 0.073 Uiso 1 1 calc R U . . .
C86 C 0.0874(4) 0.5989(6) 0.2252(3) 0.0476(18) Uani 1 1 d . . . . .
H86 H 0.070867 0.525050 0.245624 0.057 Uiso 1 1 calc R U . . .
C87 C 0.0987(3) 0.3578(5) 0.1692(3) 0.0234(13) Uani 1 1 d . . . . .
C88 C 0.0186(3) 0.3462(6) 0.1499(3) 0.0332(15) Uani 1 1 d . . . . .
H88 H -0.005816 0.401448 0.117343 0.040 Uiso 1 1 calc R U . . .
C89 C -0.0271(4) 0.2572(6) 0.1763(3) 0.0414(18) Uani 1 1 d . . . . .
H89 H -0.082230 0.252830 0.162537 0.050 Uiso 1 1 calc R U . . .
C90 C 0.0070(4) 0.1753(6) 0.2222(3) 0.0470(18) Uani 1 1 d . . . . .
H90 H -0.023880 0.112641 0.240056 0.056 Uiso 1 1 calc R U . . .
C91 C 0.0869(4) 0.1844(6) 0.2425(3) 0.0464(18) Uani 1 1 d . . . . .
H91 H 0.110785 0.127901 0.274609 0.056 Uiso 1 1 calc R U . . .
C92 C 0.1327(3) 0.2745(5) 0.2167(3) 0.0343(16) Uani 1 1 d . . . . .
H92 H 0.187522 0.279808 0.231491 0.041 Uiso 1 1 calc R U . . .

loop_
_atom_site_aniso_label
_atom_site_aniso_U_11
_atom_site_aniso_U_22
_atom_site_aniso_U_33
_atom_site_aniso_U_23
_atom_site_aniso_U_13
_atom_site_aniso_U_12
N1 0.019(3) 0.029(3) 0.042(3) -0.007(3) -0.007(2) -0.001(2)
C1 0.023(3) 0.030(4) 0.030(4) -0.004(3) 0.005(3) 0.008(3)
N2 0.016(2) 0.025(3) 0.020(3) 0.003(2) 0.003(2) 0.000(2)
C2 0.033(4) 0.050(4) 0.028(4) -0.004(3) -0.002(3) 0.018(3)
N3 0.028(3) 0.025(3) 0.033(3) 0.007(2) -0.007(2) -0.008(2)
C3 0.020(3) 0.044(4) 0.034(4) 0.000(3) 0.004(3) 0.013(3)
N4 0.018(2) 0.020(3) 0.019(3) -0.004(2) 0.003(2) 0.0015(19)
C4 0.028(3) 0.059(5) 0.050(5) 0.017(4) 0.013(3) 0.021(3)
C5 0.051(5) 0.093(7) 0.038(5) 0.016(5) 0.017(4) 0.035(5)
C6 0.065(6) 0.104(8) 0.037(5) -0.011(5) 0.010(4) 0.039(6)
C7 0.074(5) 0.066(6) 0.048(5) -0.022(5) -0.001(4) 0.025(5)
C8 0.046(4) 0.058(5) 0.038(4) -0.006(4) 0.008(3) 0.012(4)
C9 0.017(3) 0.025(3) 0.028(3) 0.000(3) 0.004(3) 0.000(2)
C10 0.027(3) 0.025(3) 0.035(4) -0.001(3) 0.002(3) -0.006(3)
C11 0.051(4) 0.036(4) 0.037(4) -0.012(3) 0.001(3) -0.003(3)
C12 0.042(4) 0.036(4) 0.051(4) 0.001(3) 0.008(3) -0.008(3)
C13 0.033(4) 0.027(4) 0.047(4) 0.001(3) 0.005(3) 0.000(3)
C14 0.017(3) 0.018(3) 0.023(3) 0.001(3) 0.007(2) -0.003(2)
C15 0.017(3) 0.024(3) 0.018(3) 0.001(3) 0.006(2) 0.002(3)
C16 0.015(3) 0.033(4) 0.019(3) -0.001(3) 0.003(2) 0.000(3)
C17 0.019(3) 0.031(3) 0.014(3) -0.002(3) 0.000(2) 0.005(3)
C18 0.026(3) 0.029(3) 0.014(3) -0.004(3) 0.004(2) -0.001(3)
C19 0.023(3) 0.021(3) 0.018(3) 0.002(3) 0.005(2) -0.001(3)
C20 0.019(3) 0.055(4) 0.029(4) 0.000(3) -0.003(3) 0.001(3)
C21 0.018(3) 0.029(3) 0.015(3) 0.000(3) 0.004(2) -0.002(3)
C22 0.020(3) 0.029(3) 0.016(3) 0.004(3) 0.004(2) -0.004(3)
C23 0.035(4) 0.036(4) 0.035(4) 0.007(3) 0.003(3) -0.001(3)
C24 0.048(4) 0.035(4) 0.044(4) 0.003(3) 0.009(3) -0.001(3)
C25 0.038(4) 0.047(5) 0.044(4) 0.021(4) 0.007(3) 0.006(3)
C26 0.030(4) 0.057(5) 0.023(4) 0.012(3) 0.003(3) 0.004(3)
C27 0.027(3) 0.043(4) 0.019(3) 0.007(3) 0.004(3) 0.005(3)
C28 0.021(3) 0.049(4) 0.010(3) 0.004(3) 0.001(2) -0.004(3)
C29 0.023(3) 0.062(5) 0.013(3) -0.005(3) -0.001(3) 0.001(3)
C30 0.029(4) 0.094(6) 0.019(4) -0.008(4) 0.002(3) 0.022(4)
C31 0.025(4) 0.125(8) 0.023(4) 0.012(5) 0.002(3) 0.021(5)
C32 0.025(4) 0.096(7) 0.023(4) 0.021(4) 0.000(3) -0.010(4)
C33 0.031(3) 0.061(5) 0.022(4) 0.018(3) 0.000(3) -0.003(3)
C34 0.020(3) 0.023(3) 0.021(3) 0.003(3) 0.005(2) 0.002(3)
C35 0.020(3) 0.025(3) 0.021(3) -0.001(3) 0.006(2) -0.003(3)
C36 0.025(3) 0.024(4) 0.025(3) -0.002(3) 0.006(3) 0.000(3)
C37 0.036(4) 0.019(3) 0.043(4) 0.000(3) 0.007(3) 0.002(3)
C38 0.041(4) 0.026(4) 0.047(4) 0.000(3) 0.012(3) -0.010(3)
C39 0.029(4) 0.041(4) 0.047(4) -0.002(3) 0.017(3) -0.007(3)
C40 0.027(3) 0.037(4) 0.035(4) 0.007(3) 0.011(3) 0.004(3)
C41 0.019(3) 0.021(3) 0.033(4) 0.005(3) 0.008(3) 0.005(3)
C42 0.067(5) 0.033(4) 0.028(4) -0.007(3) 0.015(3) 0.001(3)
C43 0.079(5) 0.055(5) 0.036(4) -0.011(4) 0.026(4) -0.012(4)
C44 0.047(5) 0.058(6) 0.066(6) -0.039(5) 0.022(4) -0.002(4)
C45 0.074(6) 0.021(4) 0.099(7) -0.012(5) 0.003(5) 0.001(4)
C46 0.049(4) 0.035(4) 0.058(5) 0.010(4) -0.003(4) 0.005(4)
C47 0.026(3) 0.024(3) 0.023(3) 0.004(3) 0.002(3) 0.001(3)
C48 0.057(4) 0.035(4) 0.024(4) -0.003(3) 0.011(3) 0.001(3)
C49 0.023(3) 0.019(3) 0.019(3) 0.002(3) 0.008(2) -0.001(3)
C50 0.027(3) 0.028(4) 0.027(3) 0.002(3) -0.002(3) -0.004(3)
C51 0.022(3) 0.029(4) 0.043(4) 0.006(3) 0.002(3) 0.001(3)
C52 0.027(3) 0.021(3) 0.041(4) -0.002(3) 0.015(3) -0.006(3)
C53 0.027(3) 0.031(4) 0.039(4) -0.009(3) 0.006(3) -0.012(3)
C54 0.016(3) 0.027(4) 0.034(4) -0.003(3) 0.001(3) 0.001(2)
C55 0.020(3) 0.016(3) 0.026(3) -0.003(3) 0.006(3) 0.002(2)
C56 0.022(3) 0.018(3) 0.032(3) -0.001(3) -0.005(3) -0.004(3)
C57 0.026(3) 0.043(4) 0.088(6) -0.002(4) -0.025(4) -0.001(3)
C58 0.074(5) 0.034(4) 0.027(4) -0.007(3) 0.002(3) -0.017(4)
C59 0.027(3) 0.033(4) 0.042(4) -0.012(3) 0.005(3) -0.008(3)
C60 0.019(3) 0.015(3) 0.014(3) 0.000(2) 0.004(2) -0.005(2)
C61 0.027(3) 0.019(3) 0.013(3) 0.002(2) 0.006(2) 0.000(2)
C62 0.031(3) 0.022(3) 0.021(3) -0.003(3) 0.001(3) 0.000(3)
C63 0.033(3) 0.026(4) 0.020(3) -0.002(3) -0.007(3) -0.004(3)
C64 0.017(3) 0.026(3) 0.024(3) -0.001(3) 0.003(2) 0.004(3)
C65 0.021(3) 0.023(3) 0.017(3) 0.000(3) 0.005(2) 0.002(3)
C66 0.033(4) 0.043(4) 0.038(4) -0.011(3) -0.011(3) 0.000(3)
C67 0.013(3) 0.024(3) 0.021(3) 0.003(3) 0.001(2) 0.000(2)
C68 0.010(3) 0.025(3) 0.024(3) 0.004(3) 0.000(2) 0.003(2)
C69 0.023(3) 0.030(4) 0.029(4) 0.004(3) 0.005(3) -0.002(3)
C70 0.023(3) 0.035(4) 0.040(4) 0.003(3) 0.009(3) -0.007(3)
C71 0.030(3) 0.046(4) 0.029(4) 0.009(3) 0.011(3) 0.004(3)
C72 0.037(4) 0.035(4) 0.026(4) 0.000(3) 0.008(3) 0.004(3)
C73 0.028(3) 0.027(3) 0.022(3) 0.000(3) 0.005(3) -0.004(3)
C74 0.030(3) 0.021(3) 0.019(3) -0.006(3) 0.003(3) 0.003(3)
C75 0.031(3) 0.034(4) 0.024(3) 0.000(3) 0.004(3) 0.004(3)
C76 0.039(4) 0.044(4) 0.025(4) -0.007(3) -0.004(3) 0.019(3)
C77 0.061(5) 0.035(4) 0.015(3) 0.004(3) 0.003(3) 0.017(3)
C78 0.065(5) 0.031(4) 0.021(4) 0.004(3) 0.014(3) 0.004(3)
C79 0.036(4) 0.032(4) 0.024(3) 0.000(3) 0.008(3) 0.001(3)
C80 0.025(3) 0.021(3) 0.018(3) -0.004(3) 0.005(2) 0.005(3)
C81 0.021(3) 0.018(3) 0.022(3) -0.001(3) -0.001(3) 0.001(3)
C82 0.032(3) 0.027(4) 0.025(3) -0.001(3) 0.011(3) 0.002(3)
C83 0.035(4) 0.024(4) 0.034(4) 0.000(3) 0.008(3) 0.002(3)
C84 0.052(4) 0.023(4) 0.057(5) -0.013(3) 0.017(4) 0.005(3)
C85 0.095(6) 0.042(5) 0.055(5) -0.015(4) 0.053(4) -0.012(5)
C86 0.080(5) 0.025(4) 0.045(4) -0.006(3) 0.037(4) 0.000(4)
C87 0.023(3) 0.022(3) 0.027(3) -0.006(3) 0.007(3) 0.002(3)
C88 0.023(3) 0.037(4) 0.040(4) -0.005(3) 0.006(3) 0.003(3)
C89 0.028(3) 0.041(4) 0.058(5) -0.013(4) 0.014(3) -0.012(3)
C90 0.048(4) 0.034(4) 0.066(5) -0.005(4) 0.035(4) -0.010(3)
C91 0.051(5) 0.031(4) 0.061(5) 0.012(4) 0.021(4) 0.009(3)
C92 0.031(3) 0.024(4) 0.049(4) 0.006(3) 0.010(3) -0.001(3)

loop_
_atom_type_symbol
_atom_type_description
_atom_type_scat_dispersion_real
_atom_type_scat_dispersion_imag
_atom_type_scat_source
C C 0.0033 0.0016 'International Tables Vol C Tables 4.2.6.8 and 6.1.1.4'
H H 0.0000 0.0000 'International Tables Vol C Tables 4.2.6.8 and 6.1.1.4'
N N 0.0061 0.0033 'International Tables Vol C Tables 4.2.6.8 and 6.1.1.4'

loop_
_geom_angle_atom_site_label_1
_geom_angle_atom_site_label_2
_geom_angle_atom_site_label_3
_geom_angle
_geom_angle_site_symmetry_1
_geom_angle_site_symmetry_3
_geom_angle_publ_flag
C9 N1 C1 121.5(4) . . ?
C9 N1 H1 119.3 . . ?
C1 N1 H1 119.3 . . ?
N1 C1 C3 113.9(5) . . ?
N1 C1 C2 108.8(5) . . ?
C3 C1 C2 110.2(4) . . ?
N1 C1 H1A 107.9 . . ?
C3 C1 H1A 107.9 . . ?
C2 C1 H1A 107.9 . . ?
C9 N2 C14 132.7(5) . . ?
C1 C2 H2A 109.5 . . ?
C1 C2 H2B 109.5 . . ?
H2A C2 H2B 109.5 . . ?
C1 C2 H2C 109.5 . . ?
H2A C2 H2C 109.5 . . ?
H2B C2 H2C 109.5 . . ?
C55 N3 C47 128.0(4) . . ?
C55 N3 H3 116.0 . . ?
C47 N3 H3 116.0 . . ?
C4 C3 C8 118.9(6) . . ?
C4 C3 C1 122.8(6) . . ?
C8 C3 C1 118.3(6) . . ?
C55 N4 C60 126.2(4) . . ?
C3 C4 C5 119.4(7) . . ?
C3 C4 H4 120.3 . . ?
C5 C4 H4 120.3 . . ?
C6 C5 C4 120.0(8) . . ?
C6 C5 H5 120.0 . . ?
C4 C5 H5 120.0 . . ?
C5 C6 C7 120.9(8) . . ?
C5 C6 H6 119.5 . . ?
C7 C6 H6 119.5 . . ?
C8 C7 C6 119.4(8) . . ?
C8 C7 H7 120.3 . . ?
C6 C7 H7 120.3 . . ?
C7 C8 C3 121.3(7) . . ?
C7 C8 H8 119.3 . . ?
C3 C8 H8 119.3 . . ?
N2 C9 N1 115.1(5) . . ?
N2 C9 C10 131.4(5) . . ?
N1 C9 C10 113.5(5) . . ?
C13 C10 C12 107.2(5) . . ?
C13 C10 C11 109.2(5) . . ?
C12 C10 C11 109.5(5) . . ?
C13 C10 C9 112.6(5) . . ?
C12 C10 C9 108.4(5) . . ?
C11 C10 C9 109.8(5) . . ?
C10 C11 H11A 109.5 . . ?
C10 C11 H11B 109.5 . . ?
H11A C11 H11B 109.5 . . ?
C10 C11 H11C 109.5 . . ?
H11A C11 H11C 109.5 . . ?
H11B C11 H11C 109.5 . . ?
C10 C12 H12A 109.5 . . ?
C10 C12 H12B 109.5 . . ?
H12A C12 H12B 109.5 . . ?
C10 C12 H12C 109.5 . . ?
H12A C12 H12C 109.5 . . ?
H12B C12 H12C 109.5 . . ?
C10 C13 H13A 109.5 . . ?
C10 C13 H13B 109.5 . . ?
H13A C13 H13B 109.5 . . ?
C10 C13 H13C 109.5 . . ?
H13A C13 H13C 109.5 . . ?
H13B C13 H13C 109.5 . . ?
C19 C14 N2 119.7(4) . . ?
C19 C14 C15 119.9(4) . . ?
N2 C14 C15 119.4(4) . . ?
C16 C15 C14 118.6(5) . . ?
C16 C15 C21 122.0(5) . . ?
C14 C15 C21 119.5(4) . . ?
C17 C16 C15 122.2(5) . . ?
C17 C16 H16 118.9 . . ?
C15 C16 H16 118.9 . . ?
C18 C17 C16 117.8(4) . . ?
C18 C17 C20 121.9(5) . . ?
C16 C17 C20 120.3(5) . . ?
C17 C18 C19 122.5(5) . . ?
C17 C18 H18 118.8 . . ?
C19 C18 H18 118.8 . . ?
C18 C19 C14 119.0(5) . . ?
C18 C19 C34 121.0(5) . . ?
C14 C19 C34 120.0(4) . . ?
C17 C20 H20A 109.5 . . ?
C17 C20 H20B 109.5 . . ?
H20A C20 H20B 109.5 . . ?
C17 C20 H20C 109.5 . . ?
H20A C20 H20C 109.5 . . ?
H20B C20 H20C 109.5 . . ?
C22 C21 C15 113.8(4) . . ?
C22 C21 C28 111.7(4) . . ?
C15 C21 C28 112.2(4) . . ?
C22 C21 H21 106.2 . . ?
C15 C21 H21 106.2 . . ?
C28 C21 H21 106.2 . . ?
C27 C22 C23 118.4(5) . . ?
C27 C22 C21 120.0(5) . . ?
C23 C22 C21 121.6(5) . . ?
C22 C23 C24 121.1(6) . . ?
C22 C23 H23 119.4 . . ?
C24 C23 H23 119.4 . . ?
C25 C24 C23 120.2(6) . . ?
C25 C24 H24 119.9 . . ?
C23 C24 H24 119.9 . . ?
C24 C25 C26 119.2(6) . . ?
C24 C25 H25 120.4 . . ?
C26 C25 H25 120.4 . . ?
C25 C26 C27 120.5(5) . . ?
C25 C26 H26 119.7 . . ?
C27 C26 H26 119.7 . . ?
C22 C27 C26 120.5(6) . . ?
C22 C27 H27 119.7 . . ?
C26 C27 H27 119.7 . . ?
C29 C28 C33 118.7(6) . . ?
C29 C28 C21 120.0(5) . . ?
C33 C28 C21 121.1(6) . . ?
C30 C29 C28 121.6(7) . . ?
C30 C29 H29 119.2 . . ?
C28 C29 H29 119.2 . . ?
C31 C30 C29 119.8(7) . . ?
C31 C30 H30 120.1 . . ?
C29 C30 H30 120.1 . . ?
C30 C31 C32 119.9(7) . . ?
C30 C31 H31 120.1 . . ?
C32 C31 H31 120.1 . . ?
C31 C32 C33 120.7(7) . . ?
C31 C32 H32 119.7 . . ?
C33 C32 H32 119.7 . . ?
C28 C33 C32 119.3(7) . . ?
C28 C33 H33 120.3 . . ?
C32 C33 H33 120.3 . . ?
C19 C34 C35 114.6(4) . . ?
C19 C34 C41 111.4(4) . . ?
C35 C34 C41 111.4(4) . . ?
C19 C34 H34 106.3 . . ?
C35 C34 H34 106.3 . . ?
C41 C34 H34 106.3 . . ?
C40 C35 C36 118.1(5) . . ?
C40 C35 C34 119.5(5) . . ?
C36 C35 C34 122.4(5) . . ?
C35 C36 C37 120.2(5) . . ?
C35 C36 H36 119.9 . . ?
C37 C36 H36 119.9 . . ?
C38 C37 C36 121.2(6) . . ?
C38 C37 H37 119.4 . . ?
C36 C37 H37 119.4 . . ?
C37 C38 C39 119.1(6) . . ?
C37 C38 H38 120.4 . . ?
C39 C38 H38 120.4 . . ?
C38 C39 C40 120.4(5) . . ?
C38 C39 H39 119.8 . . ?
C40 C39 H39 119.8 . . ?
C39 C40 C35 121.0(5) . . ?
C39 C40 H40 119.5 . . ?
C35 C40 H40 119.5 . . ?
C46 C41 C42 117.8(6) . . ?
C46 C41 C34 119.3(5) . . ?
C42 C41 C34 122.8(5) . . ?
C41 C42 C43 121.5(6) . . ?
C41 C42 H42 119.3 . . ?
C43 C42 H42 119.3 . . ?
C44 C43 C42 119.8(7) . . ?
C44 C43 H43 120.1 . . ?
C42 C43 H43 120.1 . . ?
C45 C44 C43 119.0(7) . . ?
C45 C44 H44 120.5 . . ?
C43 C44 H44 120.5 . . ?
C44 C45 C46 121.4(7) . . ?
C44 C45 H45 119.3 . . ?
C46 C45 H45 119.3 . . ?
C41 C46 C45 120.5(7) . . ?
C41 C46 H46 119.8 . . ?
C45 C46 H46 119.8 . . ?
N3 C47 C49 112.9(4) . . ?
N3 C47 C48 109.1(4) . . ?
C49 C47 C48 110.0(4) . . ?
N3 C47 H47 108.2 . . ?
C49 C47 H47 108.2 . . ?
C48 C47 H47 108.2 . . ?
C47 C48 H48A 109.5 . . ?
C47 C48 H48B 109.5 . . ?
H48A C48 H48B 109.5 . . ?
C47 C48 H48C 109.5 . . ?
H48A C48 H48C 109.5 . . ?
H48B C48 H48C 109.5 . . ?
C50 C49 C54 118.9(5) . . ?
C50 C49 C47 122.0(5) . . ?
C54 C49 C47 119.0(5) . . ?
C49 C50 C51 120.4(5) . . ?
C49 C50 H50 119.8 . . ?
C51 C50 H50 119.8 . . ?
C52 C51 C50 119.9(5) . . ?
C52 C51 H51 120.0 . . ?
C50 C51 H51 120.0 . . ?
C51 C52 C53 120.2(6) . . ?
C51 C52 H52 119.9 . . ?
C53 C52 H52 119.9 . . ?
C52 C53 C54 120.0(5) . . ?
C52 C53 H53 120.0 . . ?
C54 C53 H53 120.0 . . ?
C49 C54 C53 120.5(5) . . ?
C49 C54 H54 119.8 . . ?
C53 C54 H54 119.8 . . ?
N4 C55 N3 128.2(5) . . ?
N4 C55 C56 119.0(5) . . ?
N3 C55 C56 112.9(4) . . ?
C59 C56 C58 109.8(5) . . ?
C59 C56 C55 110.6(4) . . ?
C58 C56 C55 108.4(5) . . ?
C59 C56 C57 108.2(5) . . ?
C58 C56 C57 110.2(5) . . ?
C55 C56 C57 109.7(4) . . ?
C56 C57 H57A 109.5 . . ?
C56 C57 H57B 109.5 . . ?
H57A C57 H57B 109.5 . . ?
C56 C57 H57C 109.5 . . ?
H57A C57 H57C 109.5 . . ?
H57B C57 H57C 109.5 . . ?
C56 C58 H58A 109.5 . . ?
C56 C58 H58B 109.5 . . ?
H58A C58 H58B 109.5 . . ?
C56 C58 H58C 109.5 . . ?
H58A C58 H58C 109.5 . . ?
H58B C58 H58C 109.5 . . ?
C56 C59 H59A 109.5 . . ?
C56 C59 H59B 109.5 . . ?
H59A C59 H59B 109.5 . . ?
C56 C59 H59C 109.5 . . ?
H59A C59 H59C 109.5 . . ?
H59B C59 H59C 109.5 . . ?
C65 C60 N4 119.8(4) . . ?
C65 C60 C61 119.1(4) . . ?
N4 C60 C61 120.2(4) . . ?
C62 C61 C60 119.0(5) . . ?
C62 C61 C80 121.8(5) . . ?
C60 C61 C80 119.1(4) . . ?
C61 C62 C63 122.3(5) . . ?
C61 C62 H62 118.9 . . ?
C63 C62 H62 118.9 . . ?
C64 C63 C62 117.8(5) . . ?
C64 C63 C66 121.8(5) . . ?
C62 C63 C66 120.4(5) . . ?
C63 C64 C65 122.0(5) . . ?
C63 C64 H64 119.0 . . ?
C65 C64 H64 119.0 . . ?
C64 C65 C60 119.5(5) . . ?
C64 C65 C67 120.4(4) . . ?
C60 C65 C67 120.1(4) . . ?
C63 C66 H66A 109.5 . . ?
C63 C66 H66B 109.5 . . ?
H66A C66 H66B 109.5 . . ?
C63 C66 H66C 109.5 . . ?
H66A C66 H66C 109.5 . . ?
H66B C66 H66C 109.5 . . ?
C68 C67 C74 112.7(4) . . ?
C68 C67 C65 114.7(4) . . ?
C74 C67 C65 111.0(4) . . ?
C68 C67 H67 105.9 . . ?
C74 C67 H67 105.9 . . ?
C65 C67 H67 105.9 . . ?
C69 C68 C73 117.7(5) . . ?
C69 C68 C67 123.4(5) . . ?
C73 C68 C67 118.8(5) . . ?
C68 C69 C70 121.1(6) . . ?
C68 C69 H69 119.4 . . ?
C70 C69 H69 119.4 . . ?
C71 C70 C69 120.5(6) . . ?
C71 C70 H70 119.7 . . ?
C69 C70 H70 119.7 . . ?
C72 C71 C70 118.9(6) . . ?
C72 C71 H71 120.6 . . ?
C70 C71 H71 120.6 . . ?
C73 C72 C71 120.9(6) . . ?
C73 C72 H72 119.5 . . ?
C71 C72 H72 119.5 . . ?
C72 C73 C68 120.8(5) . . ?
C72 C73 H73 119.6 . . ?
C68 C73 H73 119.6 . . ?
C79 C74 C75 118.8(5) . . ?
C79 C74 C67 119.5(5) . . ?
C75 C74 C67 121.7(5) . . ?
C74 C75 C76 119.6(6) . . ?
C74 C75 H75 120.2 . . ?
C76 C75 H75 120.2 . . ?
C77 C76 C75 120.9(6) . . ?
C77 C76 H76 119.6 . . ?
C75 C76 H76 119.6 . . ?
C78 C77 C76 119.6(6) . . ?
C78 C77 H77 120.2 . . ?
C76 C77 H77 120.2 . . ?
C77 C78 C79 120.4(6) . . ?
C77 C78 H78 119.8 . . ?
C79 C78 H78 119.8 . . ?
C74 C79 C78 120.7(6) . . ?
C74 C79 H79 119.6 . . ?
C78 C79 H79 119.6 . . ?
C87 C80 C61 111.7(4) . . ?
C87 C80 C81 111.1(4) . . ?
C61 C80 C81 114.2(4) . . ?
C87 C80 H80 106.4 . . ?
C61 C80 H80 106.4 . . ?
C81 C80 H80 106.4 . . ?
C86 C81 C82 118.5(5) . . ?
C86 C81 C80 122.3(5) . . ?
C82 C81 C80 119.3(5) . . ?
C83 C82 C81 121.3(5) . . ?
C83 C82 H82 119.4 . . ?
C81 C82 H82 119.4 . . ?
C84 C83 C82 119.8(6) . . ?
C84 C83 H83 120.1 . . ?
C82 C83 H83 120.1 . . ?
C83 C84 C85 119.5(6) . . ?
C83 C84 H84 120.2 . . ?
C85 C84 H84 120.2 . . ?
C84 C85 C86 120.4(6) . . ?
C84 C85 H85 119.8 . . ?
C86 C85 H85 119.8 . . ?
C81 C86 C85 120.5(6) . . ?
C81 C86 H86 119.8 . . ?
C85 C86 H86 119.8 . . ?
C88 C87 C92 117.4(5) . . ?
C88 C87 C80 120.3(5) . . ?
C92 C87 C80 122.2(5) . . ?
C89 C88 C87 122.2(6) . . ?
C89 C88 H88 118.9 . . ?
C87 C88 H88 118.9 . . ?
C90 C89 C88 119.9(6) . . ?
C90 C89 H89 120.1 . . ?
C88 C89 H89 120.1 . . ?
C89 C90 C91 119.3(6) . . ?
C89 C90 H90 120.4 . . ?
C91 C90 H90 120.4 . . ?
C90 C91 C92 121.0(6) . . ?
C90 C91 H91 119.5 . . ?
C92 C91 H91 119.5 . . ?
C91 C92 C87 120.2(6) . . ?
C91 C92 H92 119.9 . . ?
C87 C92 H92 119.9 . . ?

loop_
_geom_bond_atom_site_label_1
_geom_bond_atom_site_label_2
_geom_bond_distance
_geom_bond_site_symmetry_2
_geom_bond_publ_flag
N1 C9 1.382(6) . ?
N1 C1 1.458(7) . ?
N1 H1 0.8800 . ?
C1 C3 1.518(8) . ?
C1 C2 1.538(7) . ?
C1 H1A 1.0000 . ?
N2 C9 1.271(6) . ?
N2 C14 1.408(6) . ?
C2 H2A 0.9800 . ?
C2 H2B 0.9800 . ?
C2 H2C 0.9800 . ?
N3 C55 1.368(7) . ?
N3 C47 1.467(6) . ?
N3 H3 0.8800 . ?
C3 C4 1.384(8) . ?
C3 C8 1.400(8) . ?
N4 C55 1.275(6) . ?
N4 C60 1.413(6) . ?
C4 C5 1.423(9) . ?
C4 H4 0.9500 . ?
C5 C6 1.363(10) . ?
C5 H5 0.9500 . ?
C6 C7 1.380(11) . ?
C6 H6 0.9500 . ?
C7 C8 1.378(9) . ?
C7 H7 0.9500 . ?
C8 H8 0.9500 . ?
C9 C10 1.544(7) . ?
C10 C13 1.520(7) . ?
C10 C12 1.534(8) . ?
C10 C11 1.543(8) . ?
C11 H11A 0.9800 . ?
C11 H11B 0.9800 . ?
C11 H11C 0.9800 . ?
C12 H12A 0.9800 . ?
C12 H12B 0.9800 . ?
C12 H12C 0.9800 . ?
C13 H13A 0.9800 . ?
C13 H13B 0.9800 . ?
C13 H13C 0.9800 . ?
C14 C19 1.400(6) . ?
C14 C15 1.413(7) . ?
C15 C16 1.397(6) . ?
C15 C21 1.529(7) . ?
C16 C17 1.392(6) . ?
C16 H16 0.9500 . ?
C17 C18 1.383(7) . ?
C17 C20 1.510(6) . ?
C18 C19 1.392(7) . ?
C18 H18 0.9500 . ?
C19 C34 1.520(7) . ?
C20 H20A 0.9800 . ?
C20 H20B 0.9800 . ?
C20 H20C 0.9800 . ?
C21 C22 1.519(7) . ?
C21 C28 1.532(7) . ?
C21 H21 1.0000 . ?
C22 C27 1.381(7) . ?
C22 C23 1.385(8) . ?
C23 C24 1.386(8) . ?
C23 H23 0.9500 . ?
C24 C25 1.377(8) . ?
C24 H24 0.9500 . ?
C25 C26 1.378(9) . ?
C25 H25 0.9500 . ?
C26 C27 1.394(8) . ?
C26 H26 0.9500 . ?
C27 H27 0.9500 . ?
C28 C29 1.387(8) . ?
C28 C33 1.391(8) . ?
C29 C30 1.381(8) . ?
C29 H29 0.9500 . ?
C30 C31 1.374(10) . ?
C30 H30 0.9500 . ?
C31 C32 1.377(9) . ?
C31 H31 0.9500 . ?
C32 C33 1.408(8) . ?
C32 H32 0.9500 . ?
C33 H33 0.9500 . ?
C34 C35 1.520(7) . ?
C34 C41 1.532(7) . ?
C34 H34 1.0000 . ?
C35 C40 1.393(7) . ?
C35 C36 1.394(7) . ?
C36 C37 1.394(8) . ?
C36 H36 0.9500 . ?
C37 C38 1.371(8) . ?
C37 H37 0.9500 . ?
C38 C39 1.380(8) . ?
C38 H38 0.9500 . ?
C39 C40 1.389(8) . ?
C39 H39 0.9500 . ?
C40 H40 0.9500 . ?
C41 C46 1.375(8) . ?
C41 C42 1.378(8) . ?
C42 C43 1.390(8) . ?
C42 H42 0.9500 . ?
C43 C44 1.367(9) . ?
C43 H43 0.9500 . ?
C44 C45 1.365(10) . ?
C44 H44 0.9500 . ?
C45 C46 1.380(9) . ?
C45 H45 0.9500 . ?
C46 H46 0.9500 . ?
C47 C49 1.519(7) . ?
C47 C48 1.528(7) . ?
C47 H47 1.0000 . ?
C48 H48A 0.9800 . ?
C48 H48B 0.9800 . ?
C48 H48C 0.9800 . ?
C49 C50 1.379(7) . ?
C49 C54 1.383(7) . ?
C50 C51 1.401(7) . ?
C50 H50 0.9500 . ?
C51 C52 1.359(7) . ?
C51 H51 0.9500 . ?
C52 C53 1.380(7) . ?
C52 H52 0.9500 . ?
C53 C54 1.386(7) . ?
C53 H53 0.9500 . ?
C54 H54 0.9500 . ?
C55 C56 1.535(7) . ?
C56 C59 1.518(7) . ?
C56 C58 1.533(8) . ?
C56 C57 1.540(7) . ?
C57 H57A 0.9800 . ?
C57 H57B 0.9800 . ?
C57 H57C 0.9800 . ?
C58 H58A 0.9800 . ?
C58 H58B 0.9800 . ?
C58 H58C 0.9800 . ?
C59 H59A 0.9800 . ?
C59 H59B 0.9800 . ?
C59 H59C 0.9800 . ?
C60 C65 1.399(6) . ?
C60 C61 1.415(7) . ?
C61 C62 1.388(7) . ?
C61 C80 1.529(7) . ?
C62 C63 1.391(7) . ?
C62 H62 0.9500 . ?
C63 C64 1.382(7) . ?
C63 C66 1.510(7) . ?
C64 C65 1.396(7) . ?
C64 H64 0.9500 . ?
C65 C67 1.524(7) . ?
C66 H66A 0.9800 . ?
C66 H66B 0.9800 . ?
C66 H66C 0.9800 . ?
C67 C68 1.517(7) . ?
C67 C74 1.520(7) . ?
C67 H67 1.0000 . ?
C68 C69 1.386(7) . ?
C68 C73 1.408(7) . ?
C69 C70 1.392(7) . ?
C69 H69 0.9500 . ?
C70 C71 1.386(8) . ?
C70 H70 0.9500 . ?
C71 C72 1.382(8) . ?
C71 H71 0.9500 . ?
C72 C73 1.381(7) . ?
C72 H72 0.9500 . ?
C73 H73 0.9500 . ?
C74 C79 1.388(7) . ?
C74 C75 1.391(7) . ?
C75 C76 1.400(7) . ?
C75 H75 0.9500 . ?
C76 C77 1.374(8) . ?
C76 H76 0.9500 . ?
C77 C78 1.372(8) . ?
C77 H77 0.9500 . ?
C78 C79 1.389(8) . ?
C78 H78 0.9500 . ?
C79 H79 0.9500 . ?
C80 C87 1.520(7) . ?
C80 C81 1.534(7) . ?
C80 H80 1.0000 . ?
C81 C86 1.366(7) . ?
C81 C82 1.389(7) . ?
C82 C83 1.381(8) . ?
C82 H82 0.9500 . ?
C83 C84 1.368(8) . ?
C83 H83 0.9500 . ?
C84 C85 1.378(9) . ?
C84 H84 0.9500 . ?
C85 C86 1.392(9) . ?
C85 H85 0.9500 . ?
C86 H86 0.9500 . ?
C87 C88 1.381(7) . ?
C87 C92 1.396(8) . ?
C88 C89 1.378(8) . ?
C88 H88 0.9500 . ?
C89 C90 1.366(8) . ?
C89 H89 0.9500 . ?
C90 C91 1.379(8) . ?
C90 H90 0.9500 . ?
C91 C92 1.381(8) . ?
C91 H91 0.9500 . ?
C92 H92 0.9500 . ?
